data_4078914
loop_
_publ_author_name
'Bhargava, Suresh K.'
'Priv\'er, Steven H.'
'Willis, Anthony C.'
'Bennett, Martin A.'

_publ_section_title
;
 Preparation, Structure, and Reactivity of Dipalladium(I) Complexes
 Containing the Carbanion 2-C6F4PPh2: Coexistence of Distinct,
 Noninterconverting Head-to-Head [Dipalladium(0/II)] and Head-to-Tail
 [Dipalladium(I)] Species
;
_journal_issue 15
_journal_name_full Organometallics
_journal_page_first 5561
_journal_paper_doi 10.1021/om300525p
_journal_volume 31
_journal_year 2012
_chemical_compound_source ' from RMIT University '
_chemical_formula_moiety 'C72 H50 As2 F8 P2 Pd2'
_chemical_formula_sum 'C72 H50 As2 F8 P2 Pd2'
_chemical_formula_weight 1491.76
_space_group_IT_number 14
_symmetry_cell_setting monoclinic
_symmetry_space_group_name_Hall '-P 2yn'
_symmetry_space_group_name_H-M 'P 1 21/n 1'
_atom_sites_solution_hydrogens geom
_atom_sites_solution_primary direct
_audit_creation_date 11-01-10
_audit_creation_method CRYSTALS_ver_12.87
_audit_update_record
;
2011-01-10 - Report on C72 H50 As2 F8 P2 Pd2
             by   Anthony C. Willis
             for  Steven Priver and Martin Bennett

2011-01-10 - passes checkcif tests with minor warnings  
;
_cell_angle_alpha 90
_cell_angle_beta 93.2236(6)
_cell_angle_gamma 90
_cell_formula_units_Z 4
_cell_length_a 13.1071(2)
_cell_length_b 23.2833(2)
_cell_length_c 20.0903(3)
_cell_measurement_reflns_used 125175
_cell_measurement_temperature 200
_cell_measurement_theta_max 27.5
_cell_measurement_theta_min 2.6
_cell_volume 6121.39(14)
_computing_cell_refinement 'DENZO/SCALEPACK (Otwinowski & Minor, 1997)'
_computing_data_collection 'COLLECT (Nonius, 2001).'
_computing_data_reduction 'DENZO/SCALEPACK (Otwinowski & Minor, 1997)'
_computing_molecular_graphics
; 
ORTEP-II (Johnson 1976) in teXsan (MSC, 1992-1997)
;
_computing_publication_material 'CRYSTALS (Betteridge et al., 2003)'
_computing_structure_refinement 'CRYSTALS (Betteridge et al., 2003)'
_computing_structure_solution 'SIR92 (Altomare et al., 1994)'
_diffrn_ambient_temperature 200
_diffrn_measured_fraction_theta_full 0.995
_diffrn_measured_fraction_theta_max 0.995
_diffrn_measurement_device 'Nonius KappaCCD'
_diffrn_measurement_device_type Area
_diffrn_measurement_method ' \f and \w scans with CCD '
_diffrn_radiation_monochromator graphite
_diffrn_radiation_type 'Mo K\a'
_diffrn_radiation_wavelength 0.71073
_diffrn_reflns_av_R_equivalents 0.097
_diffrn_reflns_limit_h_max 17
_diffrn_reflns_limit_h_min -17
_diffrn_reflns_limit_k_max 30
_diffrn_reflns_limit_k_min -27
_diffrn_reflns_limit_l_max 26
_diffrn_reflns_limit_l_min -26
_diffrn_reflns_number 127754
_diffrn_reflns_theta_full 27.596
_diffrn_reflns_theta_max 27.596
_diffrn_reflns_theta_min 2.587
_diffrn_standards_number 0
_exptl_absorpt_coefficient_mu 1.781
_exptl_absorpt_correction_T_max 0.936
_exptl_absorpt_correction_T_min 0.838
_exptl_absorpt_correction_type integration
_exptl_absorpt_process_details
;
via Gaussian method (Coppens, 1970) implemented in maXus (2000)
;
_exptl_crystal_colour orange
_exptl_crystal_density_diffrn 1.619
_exptl_crystal_density_method 'not measured'
_exptl_crystal_description block
_exptl_crystal_F_000 2968
_exptl_crystal_size_max 0.160
_exptl_crystal_size_mid 0.070
_exptl_crystal_size_min 0.050
_refine_diff_density_max 1.30
_refine_diff_density_min -1.23
_refine_ls_extinction_method None
_refine_ls_goodness_of_fit_ref 0.9572
_refine_ls_hydrogen_treatment constr
_refine_ls_matrix_type full
_refine_ls_number_parameters 775
_refine_ls_number_reflns 14111
_refine_ls_number_restraints 0
_refine_ls_R_factor_all 0.0738
_refine_ls_R_factor_gt 0.0415
_refine_ls_shift/su_max 0.0022472
_refine_ls_shift/su_mean 0.2239637
_refine_ls_structure_factor_coef Fsqd
_refine_ls_weighting_details
;
 Method= Modified Sheldrick 
 w=1/[\s^2^(F^2^) + ( 0.03P)^2^ + 8.60P] 
 ,where P=(max(Fo^2^,0) + 2Fc^2^)/3 
;
_refine_ls_weighting_scheme calc
_refine_ls_wR_factor_all 0.0757
_refine_ls_wR_factor_gt 0.0696
_refine_ls_wR_factor_ref 0.0757
_reflns_limit_h_max 17
_reflns_limit_h_min -17
_reflns_limit_k_max 30
_reflns_limit_k_min 0
_reflns_limit_l_max 26
_reflns_limit_l_min 0
_reflns_number_gt 9981
_reflns_number_total 14113
_reflns_threshold_expression I>2.0\s(I)
_oxford_diffrn_Wilson_B_factor 1.95
_oxford_diffrn_Wilson_scale 203.66
_oxford_refine_ls_r_factor_ref 0.0738
_oxford_refine_ls_scale 0.072910(7)
_oxford_reflns_number_all 14111
_oxford_reflns_threshold_expression_ref I>-10.0\s(I)
_oxford_structure_analysis_title '1071655 ben1010'
_cod_data_source_file om300525p_si_001.cif
_cod_data_source_block complex6
_cod_depositor_comments
;
The following automatic conversions were performed:

'_symmetry_cell_setting' value 'Monoclinic' changed to 'monoclinic'
according to /home/saulius/struct/CIF-dictionaries/cif_core.dic
dictionary named 'cif_core.dic' version 2.4.2 from 2011-04-26.

Automatic conversion script
Id: cif_fix_values 1891 2012-01-12 08:04:46Z andrius 
;
_cod_original_sg_symbol_H-M 'P 1 21/n 1 '
_cod_database_code 4078914

loop_
_symmetry_equiv_pos_as_xyz
x,y,z
-x,-y,-z
-x+1/2,y+1/2,-z+1/2
x+1/2,-y+1/2,z+1/2

loop_
_atom_site_label
_atom_site_type_symbol
_atom_site_fract_x
_atom_site_fract_y
_atom_site_fract_z
_atom_site_U_iso_or_equiv
_atom_site_occupancy
_atom_site_adp_type
_atom_site_refinement_flags_posn
Pd1 Pd 0.508554(18) 0.709480(10) 0.571562(12) 0.0227 1.0000 Uani .
Pd2 Pd 0.465848(19) 0.613620(10) 0.624846(12) 0.0229 1.0000 Uani .
As1 As 0.57339(3) 0.804242(14) 0.539171(17) 0.0289 1.0000 Uani .
As2 As 0.40658(3) 0.528676(14) 0.685740(17) 0.0249 1.0000 Uani .
P1 P 0.62339(6) 0.62994(4) 0.67923(4) 0.0250 1.0000 Uani .
P2 P 0.33839(7) 0.72650(4) 0.59113(4) 0.0254 1.0000 Uani .
F113 F 0.64866(16) 0.70059(9) 0.44290(9) 0.0417 1.0000 Uani .
F114 F 0.84230(18) 0.66728(11) 0.43408(11) 0.0599 1.0000 Uani .
F115 F 0.95028(19) 0.62354(14) 0.54223(14) 0.0813 1.0000 Uani .
F116 F 0.86179(16) 0.61104(12) 0.65830(12) 0.0611 1.0000 Uani .
F213 F 0.36211(16) 0.51715(8) 0.52799(10) 0.0429 1.0000 Uani .
F214 F 0.19091(18) 0.51614(10) 0.44996(11) 0.0548 1.0000 Uani .
F215 F 0.07395(16) 0.61217(10) 0.43411(11) 0.0510 1.0000 Uani .
F216 F 0.12373(15) 0.70803(9) 0.50204(11) 0.0436 1.0000 Uani .
C111 C 0.7025(2) 0.64534(14) 0.61002(16) 0.0275 1.0000 Uani .
C112 C 0.6463(2) 0.67094(13) 0.55596(16) 0.0260 1.0000 Uani .
C113 C 0.6965(3) 0.67552(14) 0.49803(17) 0.0309 1.0000 Uani .
C114 C 0.7965(3) 0.65921(16) 0.49179(18) 0.0394 1.0000 Uani .
C115 C 0.8513(3) 0.63745(18) 0.5465(2) 0.0470 1.0000 Uani .
C116 C 0.8039(3) 0.63136(17) 0.60531(18) 0.0390 1.0000 Uani .
C121 C 0.6439(3) 0.68942(14) 0.73758(17) 0.0306 1.0000 Uani .
C122 C 0.5899(3) 0.69067(18) 0.79547(18) 0.0444 1.0000 Uani .
C123 C 0.6033(4) 0.7361(2) 0.8404(2) 0.0605 1.0000 Uani .
C124 C 0.6689(4) 0.7803(2) 0.8269(2) 0.0614 1.0000 Uani .
C125 C 0.7219(4) 0.77924(18) 0.7705(2) 0.0573 1.0000 Uani .
C126 C 0.7095(3) 0.73441(15) 0.72555(19) 0.0397 1.0000 Uani .
C131 C 0.6890(3) 0.56946(15) 0.72186(18) 0.0322 1.0000 Uani .
C132 C 0.6920(3) 0.51846(16) 0.6858(2) 0.0428 1.0000 Uani .
C133 C 0.7430(4) 0.47108(19) 0.7137(3) 0.0641 1.0000 Uani .
C134 C 0.7885(4) 0.4745(2) 0.7765(3) 0.0742 1.0000 Uani .
C135 C 0.7858(3) 0.5245(2) 0.8127(3) 0.0673 1.0000 Uani .
C136 C 0.7363(3) 0.57243(17) 0.7853(2) 0.0460 1.0000 Uani .
C211 C 0.2789(2) 0.66508(14) 0.54788(16) 0.0267 1.0000 Uani .
C212 C 0.3405(2) 0.61523(14) 0.55767(15) 0.0270 1.0000 Uani .
C213 C 0.3073(3) 0.56700(15) 0.52340(17) 0.0317 1.0000 Uani .
C214 C 0.2194(3) 0.56490(16) 0.48250(17) 0.0360 1.0000 Uani .
C215 C 0.1593(3) 0.61275(17) 0.47506(17) 0.0366 1.0000 Uani .
C216 C 0.1883(3) 0.66254(15) 0.50889(17) 0.0319 1.0000 Uani .
C221 C 0.2878(3) 0.72280(14) 0.67365(17) 0.0307 1.0000 Uani .
C222 C 0.3519(3) 0.72905(17) 0.73023(18) 0.0461 1.0000 Uani .
C223 C 0.3092(4) 0.7309(2) 0.7926(2) 0.0672 1.0000 Uani .
C224 C 0.2065(4) 0.7273(2) 0.7977(2) 0.0618 1.0000 Uani .
C225 C 0.1429(4) 0.71977(17) 0.7416(2) 0.0516 1.0000 Uani .
C226 C 0.1829(3) 0.71828(15) 0.67984(19) 0.0386 1.0000 Uani .
C231 C 0.2757(2) 0.79352(15) 0.56150(17) 0.0310 1.0000 Uani .
C232 C 0.2545(3) 0.83645(15) 0.6069(2) 0.0392 1.0000 Uani .
C233 C 0.2151(3) 0.88883(17) 0.5854(2) 0.0503 1.0000 Uani .
C234 C 0.1960(3) 0.89897(19) 0.5187(2) 0.0554 1.0000 Uani .
C235 C 0.2156(3) 0.85739(19) 0.4729(2) 0.0551 1.0000 Uani .
C236 C 0.2563(3) 0.80457(17) 0.49418(19) 0.0412 1.0000 Uani .
C311 C 0.5454(3) 0.83311(14) 0.44925(17) 0.0331 1.0000 Uani .
C312 C 0.4679(3) 0.80674(17) 0.41144(18) 0.0402 1.0000 Uani .
C313 C 0.4382(3) 0.82676(19) 0.3483(2) 0.0517 1.0000 Uani .
C314 C 0.4895(4) 0.87219(19) 0.3223(2) 0.0575 1.0000 Uani .
C315 C 0.5704(4) 0.89746(17) 0.3581(2) 0.0549 1.0000 Uani .
C316 C 0.5976(3) 0.87861(15) 0.42211(19) 0.0444 1.0000 Uani .
C321 C 0.5188(3) 0.86382(15) 0.59457(18) 0.0353 1.0000 Uani .
C322 C 0.5090(3) 0.85084(16) 0.66160(19) 0.0409 1.0000 Uani .
C323 C 0.4691(3) 0.89083(18) 0.7041(2) 0.0503 1.0000 Uani .
C324 C 0.4367(4) 0.94345(19) 0.6792(2) 0.0639 1.0000 Uani .
C325 C 0.4455(4) 0.95602(19) 0.6134(2) 0.0704 1.0000 Uani .
C326 C 0.4855(4) 0.91660(16) 0.5707(2) 0.0530 1.0000 Uani .
C331 C 0.7202(3) 0.82004(15) 0.55193(18) 0.0348 1.0000 Uani .
C332 C 0.7876(3) 0.80125(17) 0.5059(2) 0.0470 1.0000 Uani .
C333 C 0.8920(4) 0.8084(2) 0.5170(3) 0.0658 1.0000 Uani .
C334 C 0.9301(4) 0.8352(3) 0.5746(3) 0.0785 1.0000 Uani .
C335 C 0.8638(4) 0.8543(2) 0.6201(3) 0.0752 1.0000 Uani .
C336 C 0.7591(3) 0.84652(19) 0.6092(2) 0.0553 1.0000 Uani .
C411 C 0.4230(3) 0.53777(14) 0.78268(17) 0.0307 1.0000 Uani .
C412 C 0.3578(3) 0.5722(2) 0.8161(2) 0.0560 1.0000 Uani .
C413 C 0.3732(4) 0.5816(3) 0.8841(2) 0.0775 1.0000 Uani .
C414 C 0.4536(4) 0.5567(2) 0.9193(2) 0.0656 1.0000 Uani .
C415 C 0.5204(3) 0.52257(19) 0.8869(2) 0.0516 1.0000 Uani .
C416 C 0.5061(3) 0.51365(15) 0.81883(18) 0.0371 1.0000 Uani .
C421 C 0.4565(3) 0.45055(14) 0.67529(17) 0.0294 1.0000 Uani .
C422 C 0.5030(3) 0.43524(16) 0.61801(19) 0.0388 1.0000 Uani .
C423 C 0.5392(3) 0.37977(17) 0.6104(2) 0.0517 1.0000 Uani .
C424 C 0.5271(4) 0.33977(17) 0.6593(2) 0.0574 1.0000 Uani .
C425 C 0.4790(4) 0.35413(16) 0.7153(2) 0.0521 1.0000 Uani .
C426 C 0.4424(3) 0.40933(15) 0.72391(18) 0.0388 1.0000 Uani .
C431 C 0.2596(2) 0.51739(14) 0.67196(16) 0.0278 1.0000 Uani .
C432 C 0.1970(3) 0.56535(15) 0.67504(17) 0.0325 1.0000 Uani .
C433 C 0.0930(3) 0.56097(17) 0.66105(19) 0.0418 1.0000 Uani .
C434 C 0.0509(3) 0.50868(19) 0.6426(2) 0.0484 1.0000 Uani .
C435 C 0.1127(3) 0.46122(18) 0.6379(2) 0.0486 1.0000 Uani .
C436 C 0.2169(3) 0.46516(16) 0.65279(18) 0.0373 1.0000 Uani .
H1221 H 0.5441 0.6609 0.8034 0.0528 1.0000 Uiso R
H1231 H 0.5681 0.7359 0.8788 0.0719 1.0000 Uiso R
H1241 H 0.6775 0.8107 0.8560 0.0728 1.0000 Uiso R
H1251 H 0.7675 0.8089 0.7623 0.0688 1.0000 Uiso R
H1261 H 0.7453 0.7341 0.6868 0.0473 1.0000 Uiso R
H1321 H 0.6607 0.5153 0.6428 0.0502 1.0000 Uiso R
H1331 H 0.7452 0.4373 0.6890 0.0767 1.0000 Uiso R
H1341 H 0.8223 0.4428 0.7945 0.0888 1.0000 Uiso R
H1351 H 0.8175 0.5268 0.8559 0.0807 1.0000 Uiso R
H1361 H 0.7342 0.6063 0.8097 0.0550 1.0000 Uiso R
H2221 H 0.4228 0.7324 0.7274 0.0549 1.0000 Uiso R
H2231 H 0.3520 0.7347 0.8304 0.0803 1.0000 Uiso R
H2241 H 0.1788 0.7292 0.8394 0.0743 1.0000 Uiso R
H2251 H 0.0720 0.7154 0.7451 0.0622 1.0000 Uiso R
H2261 H 0.1404 0.7139 0.6418 0.0457 1.0000 Uiso R
H2321 H 0.2672 0.8300 0.6524 0.0465 1.0000 Uiso R
H2331 H 0.2022 0.9177 0.6170 0.0601 1.0000 Uiso R
H2341 H 0.1703 0.9345 0.5046 0.0654 1.0000 Uiso R
H2351 H 0.2016 0.8638 0.4277 0.0660 1.0000 Uiso R
H2361 H 0.2705 0.7766 0.4626 0.0482 1.0000 Uiso R
H3121 H 0.4349 0.7746 0.4289 0.0482 1.0000 Uiso R
H3131 H 0.3840 0.8091 0.3243 0.0626 1.0000 Uiso R
H3141 H 0.4690 0.8863 0.2798 0.0682 1.0000 Uiso R
H3151 H 0.6077 0.9272 0.3393 0.0655 1.0000 Uiso R
H3161 H 0.6502 0.8962 0.4474 0.0526 1.0000 Uiso R
H3221 H 0.5289 0.8149 0.6785 0.0488 1.0000 Uiso R
H3231 H 0.4649 0.8816 0.7491 0.0597 1.0000 Uiso R
H3241 H 0.4077 0.9701 0.7082 0.0769 1.0000 Uiso R
H3251 H 0.4242 0.9917 0.5966 0.0838 1.0000 Uiso R
H3261 H 0.4904 0.9256 0.5257 0.0637 1.0000 Uiso R
H3321 H 0.7624 0.7839 0.4670 0.0559 1.0000 Uiso R
H3331 H 0.9376 0.7947 0.4857 0.0791 1.0000 Uiso R
H3341 H 1.0015 0.8400 0.5820 0.0941 1.0000 Uiso R
H3351 H 0.8887 0.8729 0.6591 0.0900 1.0000 Uiso R
H3361 H 0.7149 0.8591 0.6414 0.0654 1.0000 Uiso R
H4121 H 0.3034 0.5894 0.7927 0.0668 1.0000 Uiso R
H4131 H 0.3281 0.6050 0.9053 0.0930 1.0000 Uiso R
H4141 H 0.4632 0.5627 0.9649 0.0791 1.0000 Uiso R
H4151 H 0.5750 0.5051 0.9107 0.0619 1.0000 Uiso R
H4161 H 0.5522 0.4907 0.7963 0.0450 1.0000 Uiso R
H4221 H 0.5104 0.4624 0.5845 0.0463 1.0000 Uiso R
H4231 H 0.5712 0.3701 0.5717 0.0620 1.0000 Uiso R
H4241 H 0.5529 0.3029 0.6538 0.0688 1.0000 Uiso R
H4251 H 0.4704 0.3269 0.7483 0.0622 1.0000 Uiso R
H4261 H 0.4075 0.4188 0.7617 0.0467 1.0000 Uiso R
H4321 H 0.2261 0.6006 0.6860 0.0391 1.0000 Uiso R
H4331 H 0.0519 0.5936 0.6644 0.0501 1.0000 Uiso R
H4341 H -0.0183 0.5058 0.6334 0.0582 1.0000 Uiso R
H4351 H 0.0848 0.4259 0.6243 0.0585 1.0000 Uiso R
H4361 H 0.2582 0.4327 0.6496 0.0442 1.0000 Uiso R

loop_
_atom_site_aniso_label
_atom_site_aniso_U_11
_atom_site_aniso_U_22
_atom_site_aniso_U_33
_atom_site_aniso_U_23
_atom_site_aniso_U_13
_atom_site_aniso_U_12
Pd1 0.02052(13) 0.02333(12) 0.02386(13) 0.00244(10) -0.00109(10) -0.00064(10)
Pd2 0.02037(13) 0.02331(13) 0.02457(13) 0.00215(10) -0.00199(10) -0.00122(10)
As1 0.0303(2) 0.02471(18) 0.03144(19) 0.00250(14) 0.00061(15) -0.00353(15)
As2 0.02176(18) 0.02400(17) 0.02874(18) 0.00188(14) 0.00021(14) -0.00093(14)
P1 0.0213(4) 0.0285(4) 0.0250(4) 0.0043(4) -0.0018(3) -0.0009(4)
P2 0.0218(4) 0.0280(4) 0.0262(4) 0.0031(3) -0.0013(4) 0.0011(3)
F113 0.0407(13) 0.0563(13) 0.0279(11) 0.0090(10) -0.0006(9) 0.0042(10)
F114 0.0535(15) 0.0825(18) 0.0467(14) 0.0178(13) 0.0285(12) 0.0191(13)
F115 0.0369(15) 0.132(3) 0.0781(19) 0.0496(18) 0.0275(13) 0.0387(16)
F116 0.0229(12) 0.105(2) 0.0552(15) 0.0381(14) 0.0021(10) 0.0126(12)
F213 0.0454(13) 0.0358(12) 0.0465(13) -0.0102(10) -0.0054(10) 0.0037(10)
F214 0.0522(15) 0.0587(15) 0.0520(14) -0.0240(12) -0.0102(12) -0.0130(12)
F215 0.0301(12) 0.0759(16) 0.0449(13) -0.0034(12) -0.0149(10) -0.0095(11)
F216 0.0257(11) 0.0498(13) 0.0541(13) 0.0081(11) -0.0078(10) 0.0028(10)
C111 0.0233(18) 0.0304(18) 0.0287(18) 0.0006(14) 0.0001(14) 0.0008(14)
C112 0.0240(18) 0.0270(17) 0.0266(17) 0.0009(14) -0.0017(14) -0.0004(14)
C113 0.034(2) 0.0300(18) 0.0287(19) 0.0043(14) -0.0018(16) 0.0023(15)
C114 0.038(2) 0.049(2) 0.034(2) 0.0073(17) 0.0162(17) 0.0056(18)
C115 0.026(2) 0.061(3) 0.055(3) 0.017(2) 0.0194(19) 0.0135(19)
C116 0.025(2) 0.053(2) 0.039(2) 0.0147(18) -0.0009(16) 0.0070(17)
C121 0.0251(19) 0.0341(19) 0.0314(19) 0.0018(15) -0.0080(15) 0.0032(15)
C122 0.043(2) 0.058(3) 0.032(2) -0.0018(18) 0.0012(18) -0.005(2)
C123 0.065(3) 0.083(3) 0.032(2) -0.013(2) -0.001(2) 0.011(3)
C124 0.079(4) 0.055(3) 0.048(3) -0.018(2) -0.015(3) 0.001(3)
C125 0.067(3) 0.044(2) 0.059(3) -0.007(2) -0.014(2) -0.009(2)
C126 0.041(2) 0.038(2) 0.039(2) -0.0018(17) -0.0075(17) -0.0056(17)
C131 0.0197(18) 0.0350(19) 0.042(2) 0.0091(16) -0.0001(16) -0.0014(15)
C132 0.029(2) 0.040(2) 0.059(3) 0.0081(19) 0.0015(19) 0.0053(17)
C133 0.051(3) 0.041(2) 0.100(4) 0.017(3) 0.006(3) 0.015(2)
C134 0.047(3) 0.056(3) 0.118(5) 0.049(3) -0.009(3) 0.010(2)
C135 0.048(3) 0.068(3) 0.083(4) 0.038(3) -0.029(3) -0.006(2)
C136 0.039(2) 0.046(2) 0.052(3) 0.0183(19) -0.015(2) -0.0091(19)
C211 0.0201(17) 0.0345(18) 0.0254(17) 0.0033(14) -0.0006(14) -0.0051(14)
C212 0.0244(18) 0.0337(18) 0.0227(17) 0.0002(14) -0.0015(14) -0.0038(15)
C213 0.030(2) 0.0350(19) 0.0292(19) 0.0011(15) -0.0026(15) 0.0003(16)
C214 0.034(2) 0.043(2) 0.030(2) -0.0076(16) -0.0009(16) -0.0115(18)
C215 0.0245(19) 0.056(2) 0.0277(19) 0.0015(17) -0.0077(15) -0.0093(18)
C216 0.0237(19) 0.040(2) 0.0324(19) 0.0070(16) 0.0026(15) -0.0008(16)
C221 0.040(2) 0.0240(17) 0.0288(18) 0.0012(14) 0.0057(16) 0.0052(15)
C222 0.047(3) 0.061(3) 0.029(2) 0.0005(18) 0.0013(18) 0.006(2)
C223 0.083(4) 0.087(4) 0.031(2) 0.001(2) -0.001(2) 0.015(3)
C224 0.076(4) 0.069(3) 0.043(3) 0.006(2) 0.028(3) 0.016(3)
C225 0.055(3) 0.045(2) 0.058(3) 0.008(2) 0.029(2) 0.012(2)
C226 0.039(2) 0.035(2) 0.042(2) 0.0037(17) 0.0107(18) 0.0053(17)
C231 0.0215(18) 0.0341(19) 0.037(2) 0.0085(16) -0.0005(15) 0.0009(15)
C232 0.038(2) 0.033(2) 0.047(2) 0.0033(17) -0.0014(18) 0.0019(17)
C233 0.049(3) 0.036(2) 0.066(3) 0.004(2) -0.002(2) 0.0089(19)
C234 0.050(3) 0.044(3) 0.071(3) 0.018(2) -0.008(2) 0.008(2)
C235 0.055(3) 0.062(3) 0.047(3) 0.026(2) -0.011(2) 0.003(2)
C236 0.038(2) 0.047(2) 0.038(2) 0.0106(18) 0.0028(17) 0.0028(18)
C311 0.042(2) 0.0274(18) 0.0306(19) 0.0037(15) 0.0052(17) 0.0041(16)
C312 0.038(2) 0.043(2) 0.040(2) -0.0008(17) 0.0023(18) 0.0057(18)
C313 0.047(3) 0.065(3) 0.043(2) -0.005(2) -0.007(2) 0.016(2)
C314 0.081(4) 0.055(3) 0.035(2) 0.003(2) -0.005(2) 0.028(3)
C315 0.095(4) 0.031(2) 0.040(2) 0.0095(18) 0.018(2) 0.009(2)
C316 0.064(3) 0.031(2) 0.039(2) 0.0019(17) 0.006(2) -0.0047(19)
C321 0.040(2) 0.0277(19) 0.038(2) -0.0035(15) 0.0015(17) -0.0045(16)
C322 0.049(2) 0.035(2) 0.039(2) -0.0023(17) 0.0000(18) -0.0042(18)
C323 0.059(3) 0.050(3) 0.042(2) -0.007(2) 0.005(2) -0.004(2)
C324 0.086(4) 0.045(3) 0.062(3) -0.023(2) 0.013(3) 0.000(2)
C325 0.111(5) 0.037(2) 0.064(3) -0.003(2) 0.012(3) 0.020(3)
C326 0.081(3) 0.032(2) 0.047(2) -0.0019(19) 0.010(2) 0.002(2)
C331 0.032(2) 0.0314(19) 0.040(2) 0.0070(16) -0.0010(17) -0.0094(16)
C332 0.038(2) 0.051(2) 0.052(3) 0.004(2) 0.003(2) -0.0093(19)
C333 0.040(3) 0.079(3) 0.079(4) 0.008(3) 0.008(3) -0.011(2)
C334 0.034(3) 0.109(5) 0.092(4) 0.021(4) -0.006(3) -0.021(3)
C335 0.058(3) 0.096(4) 0.069(3) -0.002(3) -0.020(3) -0.032(3)
C336 0.049(3) 0.064(3) 0.051(3) -0.005(2) -0.006(2) -0.019(2)
C411 0.0308(19) 0.0324(18) 0.0289(18) -0.0023(15) 0.0020(15) -0.0010(15)
C412 0.039(2) 0.081(3) 0.047(3) -0.018(2) -0.008(2) 0.019(2)
C413 0.057(3) 0.122(5) 0.053(3) -0.043(3) -0.002(3) 0.030(3)
C414 0.060(3) 0.104(4) 0.033(2) -0.020(2) -0.005(2) 0.002(3)
C415 0.052(3) 0.065(3) 0.037(2) -0.003(2) -0.010(2) 0.008(2)
C416 0.037(2) 0.040(2) 0.034(2) -0.0003(16) -0.0017(17) 0.0016(17)
C421 0.0282(19) 0.0263(17) 0.0330(19) 0.0011(14) -0.0048(15) -0.0039(14)
C422 0.041(2) 0.036(2) 0.039(2) -0.0039(17) 0.0008(18) 0.0007(17)
C423 0.055(3) 0.043(2) 0.057(3) -0.015(2) 0.006(2) 0.009(2)
C424 0.071(3) 0.032(2) 0.067(3) -0.016(2) -0.018(3) 0.016(2)
C425 0.072(3) 0.029(2) 0.053(3) 0.0056(19) -0.017(2) -0.003(2)
C426 0.050(2) 0.0301(19) 0.036(2) 0.0024(16) -0.0020(18) -0.0045(17)
C431 0.0192(17) 0.0348(19) 0.0293(18) 0.0020(15) 0.0000(14) -0.0040(14)
C432 0.028(2) 0.0348(19) 0.034(2) 0.0003(16) -0.0038(16) 0.0004(16)
C433 0.032(2) 0.052(2) 0.042(2) 0.0004(19) 0.0007(17) 0.0080(19)
C434 0.021(2) 0.068(3) 0.055(3) -0.005(2) -0.0039(18) -0.0001(19)
C435 0.034(2) 0.049(2) 0.062(3) -0.013(2) -0.007(2) -0.0098(19)
C436 0.030(2) 0.037(2) 0.045(2) -0.0064(17) -0.0027(17) -0.0011(16)

loop_
_atom_type_symbol
_atom_type_scat_dispersion_real
_atom_type_scat_dispersion_imag
_atom_type_scat_Cromer_Mann_a1
_atom_type_scat_Cromer_Mann_b1
_atom_type_scat_Cromer_Mann_a2
_atom_type_scat_Cromer_Mann_b2
_atom_type_scat_Cromer_Mann_a3
_atom_type_scat_Cromer_Mann_b3
_atom_type_scat_Cromer_Mann_a4
_atom_type_scat_Cromer_Mann_b4
_atom_type_scat_Cromer_Mann_c
_atom_type_scat_source
C 0.0033 0.0016 2.3100 20.8439 1.0200 10.2075 1.5886 0.5687 0.8650 51.6512 0.2156 'International Tables Vol C 4.2.6.8 and 6.1.1.4'
H 0.0000 0.0000 0.4930 10.5109 0.3229 26.1257 0.1402 3.1424 0.0408 57.7998 0.0030 'International Tables Vol C 4.2.6.8 and 6.1.1.4'
As 0.0499 2.0058 16.6723 2.6345 6.0701 0.2647 3.4313 12.9479 4.2779 47.7972 2.5310 'International Tables Vol C 4.2.6.8 and 6.1.1.4'
F 0.0171 0.0103 3.5392 10.2825 2.6412 4.2944 1.5170 0.2615 1.0243 26.1476 0.2776 'International Tables Vol C 4.2.6.8 and 6.1.1.4'
P 0.1023 0.0942 6.4345 1.9067 4.1791 27.1570 1.7800 0.5260 1.4908 68.1645 1.1149 'International Tables Vol C 4.2.6.8 and 6.1.1.4'
Pd -0.9988 1.0072 19.3319 0.6987 15.5017 7.9893 5.2954 25.2052 0.6058 76.8986 5.2659 'International Tables Vol C 4.2.6.8 and 6.1.1.4'

loop_
_exptl_crystal_face_index_h
_exptl_crystal_face_index_k
_exptl_crystal_face_index_l
_exptl_crystal_face_perp_dist
1 0 0 0.001
-1 0 0 0.050
0 1 0 0.080
0 -1 0 0.080
0 0 1 0.030
0 0 -1 0.040
2 0 -2 0.005
-2 0 2 0.045
1 1 -1 0.025
-1 -1 1 0.050
-1 1 1 0.055
1 -1 -1 0.025
-4 8 -8 0.070
-1 -2 -2 0.060

loop_
_geom_angle_atom_site_label_1
_geom_angle_atom_site_label_2
_geom_angle_atom_site_label_3
_geom_angle
_geom_angle_publ_flag
Pd2 Pd1 As1 168.793(14) yes
Pd2 Pd1 P2 80.95(2) yes
As1 Pd1 P2 103.93(2) yes
Pd2 Pd1 C112 84.11(9) yes
As1 Pd1 C112 91.82(9) yes
P2 Pd1 C112 163.94(9) yes
Pd1 Pd2 As2 171.679(15) yes
Pd1 Pd2 P1 80.99(2) yes
As2 Pd2 P1 101.22(2) yes
Pd1 Pd2 C212 83.99(9) yes
As2 Pd2 C212 94.43(9) yes
P1 Pd2 C212 164.00(9) yes
Pd1 As1 C311 120.34(11) yes
Pd1 As1 C321 110.17(11) yes
C311 As1 C321 103.27(15) yes
Pd1 As1 C331 118.91(10) yes
C311 As1 C331 100.91(15) yes
C321 As1 C331 100.47(15) yes
Pd2 As2 C411 112.67(10) yes
Pd2 As2 C421 125.20(10) yes
C411 As2 C421 100.91(14) yes
Pd2 As2 C431 111.90(10) yes
C411 As2 C431 102.01(14) yes
C421 As2 C431 101.19(14) yes
Pd2 P1 C111 101.75(11) yes
Pd2 P1 C121 121.57(11) yes
C111 P1 C121 105.80(16) yes
Pd2 P1 C131 118.45(11) yes
C111 P1 C131 103.65(16) yes
C121 P1 C131 103.55(16) yes
Pd1 P2 C211 100.06(11) yes
Pd1 P2 C221 123.27(12) yes
C211 P2 C221 103.21(15) yes
Pd1 P2 C231 120.29(11) yes
C211 P2 C231 109.75(15) yes
C221 P2 C231 98.91(15) yes
P1 C111 C112 112.1(2) yes
P1 C111 C116 126.9(3) yes
C112 C111 C116 120.8(3) yes
C111 C112 Pd1 119.5(2) yes
C111 C112 C113 115.5(3) yes
Pd1 C112 C113 124.2(2) yes
F113 C113 C112 119.9(3) yes
F113 C113 C114 116.0(3) yes
C112 C113 C114 124.0(3) yes
F114 C114 C113 120.8(3) yes
F114 C114 C115 120.0(3) yes
C113 C114 C115 119.1(3) yes
F115 C115 C114 120.1(3) yes
F115 C115 C116 121.0(4) yes
C114 C115 C116 118.9(3) yes
F116 C116 C111 121.9(3) yes
F116 C116 C115 116.8(3) yes
C111 C116 C115 121.4(3) yes
P1 C121 C122 119.2(3) yes
P1 C121 C126 122.1(3) yes
C122 C121 C126 118.6(3) yes
C121 C122 C123 120.2(4) yes
C121 C122 H1221 119.1 no
C123 C122 H1221 120.7 no
C122 C123 C124 119.8(4) yes
C122 C123 H1231 119.1 no
C124 C123 H1231 121.1 no
C123 C124 C125 120.2(4) yes
C123 C124 H1241 120.3 no
C125 C124 H1241 119.5 no
C124 C125 C126 120.7(4) yes
C124 C125 H1251 119.7 no
C126 C125 H1251 119.6 no
C121 C126 C125 120.5(4) yes
C121 C126 H1261 119.2 no
C125 C126 H1261 120.4 no
P1 C131 C132 115.9(3) yes
P1 C131 C136 124.3(3) yes
C132 C131 C136 119.8(3) yes
C131 C132 C133 119.6(4) yes
C131 C132 H1321 121.5 no
C133 C132 H1321 118.9 no
C132 C133 C134 120.0(5) yes
C132 C133 H1331 119.0 no
C134 C133 H1331 121.0 no
C133 C134 C135 121.1(4) yes
C133 C134 H1341 119.3 no
C135 C134 H1341 119.7 no
C134 C135 C136 119.7(4) yes
C134 C135 H1351 120.9 no
C136 C135 H1351 119.3 no
C135 C136 C131 119.9(4) yes
C135 C136 H1361 120.0 no
C131 C136 H1361 120.1 no
P2 C211 C212 110.4(2) yes
P2 C211 C216 129.2(3) yes
C212 C211 C216 120.4(3) yes
C211 C212 Pd2 122.0(2) yes
C211 C212 C213 115.8(3) yes
Pd2 C212 C213 122.0(2) yes
F213 C213 C212 120.6(3) yes
F213 C213 C214 115.4(3) yes
C212 C213 C214 124.0(3) yes
F214 C214 C213 121.1(3) yes
F214 C214 C215 119.3(3) yes
C213 C214 C215 119.6(3) yes
F215 C215 C214 120.7(3) yes
F215 C215 C216 120.1(3) yes
C214 C215 C216 119.2(3) yes
F216 C216 C211 122.2(3) yes
F216 C216 C215 116.8(3) yes
C211 C216 C215 121.0(3) yes
P2 C221 C222 120.5(3) yes
P2 C221 C226 119.8(3) yes
C222 C221 C226 119.5(3) yes
C221 C222 C223 118.9(4) yes
C221 C222 H2221 121.2 no
C223 C222 H2221 119.9 no
C222 C223 C224 120.9(4) yes
C222 C223 H2231 118.8 no
C224 C223 H2231 120.2 no
C223 C224 C225 120.2(4) yes
C223 C224 H2241 120.3 no
C225 C224 H2241 119.5 no
C224 C225 C226 119.9(4) yes
C224 C225 H2251 120.6 no
C226 C225 H2251 119.5 no
C221 C226 C225 120.5(4) yes
C221 C226 H2261 119.1 no
C225 C226 H2261 120.4 no
P2 C231 C232 119.8(3) yes
P2 C231 C236 121.7(3) yes
C232 C231 C236 118.3(3) yes
C231 C232 C233 120.9(4) yes
C231 C232 H2321 119.8 no
C233 C232 H2321 119.4 no
C232 C233 C234 120.1(4) yes
C232 C233 H2331 119.6 no
C234 C233 H2331 120.3 no
C233 C234 C235 120.3(4) yes
C233 C234 H2341 119.5 no
C235 C234 H2341 120.2 no
C234 C235 C236 120.0(4) yes
C234 C235 H2351 120.6 no
C236 C235 H2351 119.5 no
C235 C236 C231 120.5(4) yes
C235 C236 H2361 119.5 no
C231 C236 H2361 120.0 no
As1 C311 C312 117.0(3) yes
As1 C311 C316 123.8(3) yes
C312 C311 C316 119.2(3) yes
C311 C312 C313 121.0(4) yes
C311 C312 H3121 119.2 no
C313 C312 H3121 119.8 no
C312 C313 C314 119.2(4) yes
C312 C313 H3131 119.5 no
C314 C313 H3131 121.3 no
C313 C314 C315 120.7(4) yes
C313 C314 H3141 119.6 no
C315 C314 H3141 119.7 no
C314 C315 C316 119.9(4) yes
C314 C315 H3151 120.5 no
C316 C315 H3151 119.6 no
C311 C316 C315 119.9(4) yes
C311 C316 H3161 119.3 no
C315 C316 H3161 120.8 no
As1 C321 C322 117.2(3) yes
As1 C321 C326 123.9(3) yes
C322 C321 C326 118.9(3) yes
C321 C322 C323 120.5(4) yes
C321 C322 H3221 120.4 no
C323 C322 H3221 119.0 no
C322 C323 C324 119.5(4) yes
C322 C323 H3231 119.2 no
C324 C323 H3231 121.3 no
C323 C324 C325 120.0(4) yes
C323 C324 H3241 119.0 no
C325 C324 H3241 121.0 no
C324 C325 C326 121.0(4) yes
C324 C325 H3251 120.0 no
C326 C325 H3251 119.0 no
C321 C326 C325 120.0(4) yes
C321 C326 H3261 119.8 no
C325 C326 H3261 120.1 no
As1 C331 C332 120.8(3) yes
As1 C331 C336 120.5(3) yes
C332 C331 C336 118.6(4) yes
C331 C332 C333 121.1(4) yes
C331 C332 H3321 119.4 no
C333 C332 H3321 119.5 no
C332 C333 C334 119.8(5) yes
C332 C333 H3331 120.5 no
C334 C333 H3331 119.7 no
C333 C334 C335 119.4(5) yes
C333 C334 H3341 119.5 no
C335 C334 H3341 121.1 no
C334 C335 C336 120.8(5) yes
C334 C335 H3351 120.2 no
C336 C335 H3351 119.0 no
C335 C336 C331 120.3(5) yes
C335 C336 H3361 119.6 no
C331 C336 H3361 120.1 no
As2 C411 C412 120.8(3) yes
As2 C411 C416 120.9(3) yes
C412 C411 C416 118.1(3) yes
C411 C412 C413 120.8(4) yes
C411 C412 H4121 119.3 no
C413 C412 H4121 119.8 no
C412 C413 C414 120.6(4) yes
C412 C413 H4131 118.9 no
C414 C413 H4131 120.4 no
C413 C414 C415 119.6(4) yes
C413 C414 H4141 120.5 no
C415 C414 H4141 120.0 no
C414 C415 C416 120.0(4) yes
C414 C415 H4151 120.1 no
C416 C415 H4151 119.8 no
C411 C416 C415 120.8(4) yes
C411 C416 H4161 118.9 no
C415 C416 H4161 120.3 no
As2 C421 C422 119.9(3) yes
As2 C421 C426 120.7(3) yes
C422 C421 C426 119.4(3) yes
C421 C422 C423 120.1(4) yes
C421 C422 H4221 119.7 no
C423 C422 H4221 120.1 no
C422 C423 C424 120.0(4) yes
C422 C423 H4231 119.3 no
C424 C423 H4231 120.7 no
C423 C424 C425 120.2(4) yes
C423 C424 H4241 118.9 no
C425 C424 H4241 120.9 no
C424 C425 C426 120.7(4) yes
C424 C425 H4251 120.2 no
C426 C425 H4251 119.1 no
C421 C426 C425 119.5(4) yes
C421 C426 H4261 119.9 no
C425 C426 H4261 120.6 no
As2 C431 C432 117.9(2) yes
As2 C431 C436 122.6(3) yes
C432 C431 C436 119.2(3) yes
C431 C432 C433 120.7(3) yes
C431 C432 H4321 119.1 no
C433 C432 H4321 120.2 no
C432 C433 C434 119.7(4) yes
C432 C433 H4331 119.4 no
C434 C433 H4331 120.9 no
C433 C434 C435 120.0(4) yes
C433 C434 H4341 119.6 no
C435 C434 H4341 120.4 no
C434 C435 C436 120.6(4) yes
C434 C435 H4351 120.3 no
C436 C435 H4351 119.1 no
C435 C436 C431 119.8(3) yes
C435 C436 H4361 120.0 no
C431 C436 H4361 120.2 no

loop_
_geom_bond_atom_site_label_1
_geom_bond_atom_site_label_2
_geom_bond_distance
_geom_bond_publ_flag
Pd1 Pd2 2.5511(3) yes
Pd1 As1 2.4649(4) yes
Pd1 P2 2.3205(9) yes
Pd1 C112 2.055(3) yes
Pd2 As2 2.4736(4) yes
Pd2 P1 2.3127(9) yes
Pd2 C212 2.067(3) yes
As1 C311 1.943(3) yes
As1 C321 1.940(4) yes
As1 C331 1.962(4) yes
As2 C411 1.959(3) yes
As2 C421 1.948(3) yes
As2 C431 1.949(3) yes
P1 C111 1.816(3) yes
P1 C121 1.824(3) yes
P1 C131 1.837(3) yes
P2 C211 1.825(3) yes
P2 C221 1.822(3) yes
P2 C231 1.847(3) yes
F113 C113 1.372(4) yes
F114 C114 1.349(4) yes
F115 C115 1.344(4) yes
F116 C116 1.358(4) yes
F213 C213 1.365(4) yes
F214 C214 1.352(4) yes
F215 C215 1.351(4) yes
F216 C216 1.358(4) yes
C111 C112 1.410(4) yes
C111 C116 1.376(5) yes
C112 C113 1.373(5) yes
C113 C114 1.377(5) yes
C114 C115 1.375(5) yes
C115 C116 1.374(5) yes
C121 C122 1.395(5) yes
C121 C126 1.386(5) yes
C122 C123 1.396(6) yes
C122 H1221 0.938 no
C123 C124 1.377(6) yes
C123 H1231 0.922 no
C124 C125 1.361(6) yes
C124 H1241 0.922 no
C125 C126 1.385(5) yes
C125 H1251 0.935 no
C126 H1261 0.930 no
C131 C132 1.393(5) yes
C131 C136 1.388(5) yes
C132 C133 1.391(5) yes
C132 H1321 0.937 no
C133 C134 1.367(7) yes
C133 H1331 0.931 no
C134 C135 1.374(7) yes
C134 H1341 0.924 no
C135 C136 1.389(6) yes
C135 H1351 0.942 no
C136 H1361 0.931 no
C211 C212 1.422(5) yes
C211 C216 1.387(5) yes
C212 C213 1.375(5) yes
C213 C214 1.378(5) yes
C214 C215 1.368(5) yes
C215 C216 1.386(5) yes
C221 C222 1.383(5) yes
C221 C226 1.391(5) yes
C222 C223 1.402(6) yes
C222 H2221 0.937 no
C223 C224 1.357(7) yes
C223 H2231 0.923 no
C224 C225 1.376(6) yes
C224 H2241 0.932 no
C225 C226 1.375(5) yes
C225 H2251 0.941 no
C226 H2261 0.926 no
C231 C232 1.392(5) yes
C231 C236 1.386(5) yes
C232 C233 1.384(5) yes
C232 H2321 0.932 no
C233 C234 1.369(6) yes
C233 H2331 0.947 no
C234 C235 1.370(6) yes
C234 H2341 0.932 no
C235 C236 1.398(5) yes
C235 H2351 0.929 no
C236 H2361 0.936 no
C311 C312 1.377(5) yes
C311 C316 1.390(5) yes
C312 C313 1.387(5) yes
C312 H3121 0.942 no
C313 C314 1.372(6) yes
C313 H3131 0.932 no
C314 C315 1.379(6) yes
C314 H3141 0.940 no
C315 C316 1.387(5) yes
C315 H3151 0.938 no
C316 H3161 0.928 no
C321 C322 1.393(5) yes
C321 C326 1.381(5) yes
C322 C323 1.385(5) yes
C322 H3221 0.935 no
C323 C324 1.381(6) yes
C323 H3231 0.934 no
C324 C325 1.365(6) yes
C324 H3241 0.946 no
C325 C326 1.379(6) yes
C325 H3251 0.934 no
C326 H3261 0.935 no
C331 C332 1.386(5) yes
C331 C336 1.378(5) yes
C332 C333 1.384(6) yes
C332 H3321 0.924 no
C333 C334 1.383(7) yes
C333 H3331 0.947 no
C334 C335 1.370(7) yes
C334 H3341 0.946 no
C335 C336 1.389(6) yes
C335 H3351 0.938 no
C336 H3361 0.939 no
C411 C412 1.373(5) yes
C411 C416 1.393(5) yes
C412 C413 1.388(6) yes
C412 H4121 0.923 no
C413 C414 1.364(6) yes
C413 H4131 0.924 no
C414 C415 1.374(6) yes
C414 H4141 0.926 no
C415 C416 1.386(5) yes
C415 H4151 0.931 no
C416 H4161 0.941 no
C421 C422 1.379(5) yes
C421 C426 1.389(5) yes
C422 C423 1.387(5) yes
C422 H4221 0.933 no
C423 C424 1.369(6) yes
C423 H4231 0.933 no
C424 C425 1.361(6) yes
C424 H4241 0.931 no
C425 C426 1.386(5) yes
C425 H4251 0.929 no
C426 H4261 0.936 no
C431 C432 1.389(5) yes
C431 C436 1.384(5) yes
C432 C433 1.380(5) yes
C432 H4321 0.927 no
C433 C434 1.379(5) yes
C433 H4331 0.935 no
C434 C435 1.376(6) yes
C434 H4341 0.918 no
C435 C436 1.385(5) yes
C435 H4351 0.934 no
C436 H4361 0.933 no

loop_
_geom_contact_atom_site_label_1
_geom_contact_atom_site_label_2
_geom_contact_distance
_geom_contact_site_symmetry_2
_geom_contact_publ_flag
F113 C424 3.142(5) 2_666 no
F113 C423 3.227(4) 2_666 no
F113 C224 3.486(5) 4_564 no
F114 F215 3.296(3) 1_655 no
F114 C435 3.389(5) 2_666 no
F115 F215 2.795(4) 1_655 no
F115 C215 3.131(5) 1_655 no
F115 F216 3.146(4) 1_655 no
F115 C433 3.289(5) 1_655 no
F115 C216 3.353(5) 1_655 no
F115 C434 3.558(5) 1_655 no
F116 C433 3.245(4) 1_655 no
F116 C434 3.466(5) 1_655 no
F214 C132 3.304(5) 2_666 no
F214 C133 3.460(6) 2_666 no
F215 C435 3.256(4) 2_566 no
F215 C434 3.562(5) 2_566 no
F215 C124 3.572(5) 4_464 no
F216 C123 3.494(5) 4_464 no
C135 C314 3.591(7) 4_565 no
C136 C314 3.599(6) 4_565 no
C225 C314 3.409(7) 4_465 no
C315 C325 3.467(6) 2_676 no

loop_
_geom_torsion_atom_site_label_1
_geom_torsion_atom_site_label_2
_geom_torsion_atom_site_label_3
_geom_torsion_atom_site_label_4
_geom_torsion
_geom_torsion_publ_flag
Pd1 Pd2 P1 C111 -50.9(1) no
Pd1 Pd2 P1 C121 66.1(1) no
Pd1 Pd2 P1 C131 -163.6(1) no
Pd1 Pd2 C212 C211 -46.5(2) no
Pd1 Pd2 C212 C213 138.4(3) no
Pd1 As1 C311 C312 16.8(3) no
Pd1 As1 C311 C316 -164.2(3) no
Pd1 As1 C321 C322 37.9(3) no
Pd1 As1 C321 C326 -139.1(3) no
Pd1 As1 C331 C332 81.5(3) no
Pd1 As1 C331 C336 -93.9(3) no
Pd1 P2 C211 C212 38.6(2) no
Pd1 P2 C211 C216 -140.3(3) no
Pd1 P2 C221 C222 22.3(3) no
Pd1 P2 C221 C226 -162.9(2) no
Pd1 P2 C231 C232 -106.5(3) no
Pd1 P2 C231 C236 68.2(3) no
Pd1 C112 C111 P1 19.4(3) no
Pd1 C112 C111 C116 -164.7(3) no
Pd1 C112 C113 F113 -9.0(4) no
Pd1 C112 C113 C114 167.1(3) no
Pd2 Pd1 As1 C311 166.0(1) no
Pd2 Pd1 As1 C321 -74.1(1) no
Pd2 Pd1 As1 C331 41.0(1) no
Pd2 Pd1 P2 C211 -55.1(1) no
Pd2 Pd1 P2 C221 58.1(1) no
Pd2 Pd1 P2 C231 -175.2(1) no
Pd2 Pd1 C112 C111 -52.7(2) no
Pd2 Pd1 C112 C113 137.7(3) no
Pd2 As2 C411 C412 75.3(3) no
Pd2 As2 C411 C416 -99.0(3) no
Pd2 As2 C421 C422 -21.6(4) no
Pd2 As2 C421 C426 160.9(3) no
Pd2 As2 C431 C432 -43.8(3) no
Pd2 As2 C431 C436 129.5(3) no
Pd2 P1 C111 C112 30.0(2) no
Pd2 P1 C111 C116 -145.6(3) no
Pd2 P1 C121 C122 62.8(3) no
Pd2 P1 C121 C126 -115.4(3) no
Pd2 P1 C131 C132 46.6(3) no
Pd2 P1 C131 C136 -135.1(3) no
Pd2 C212 C211 P2 9.2(3) no
Pd2 C212 C211 C216 -171.8(3) no
Pd2 C212 C213 F213 -6.2(5) no
Pd2 C212 C213 C214 174.3(3) no
As1 Pd1 Pd2 P1 -19.81(8) no
As1 Pd1 Pd2 C212 165.7(1) no
As1 Pd1 P2 C211 135.2(1) no
As1 Pd1 P2 C221 -111.6(1) no
As1 Pd1 P2 C231 15.1(1) no
As1 Pd1 C112 C111 116.9(2) no
As1 Pd1 C112 C113 -52.8(3) no
As1 C311 C312 C313 175.9(3) no
As1 C311 C316 C315 -178.1(3) no
As1 C321 C322 C323 -179.0(3) no
As1 C321 C326 C325 178.5(4) no
As1 C331 C332 C333 -175.1(3) no
As1 C331 C336 C335 175.8(3) no
As2 Pd2 P1 C111 137.3(1) no
As2 Pd2 P1 C121 -105.7(1) no
As2 Pd2 P1 C131 24.5(1) no
As2 Pd2 C212 C211 125.3(2) no
As2 Pd2 C212 C213 -49.8(3) no
As2 C411 C412 C413 -175.9(4) no
As2 C411 C416 C415 176.7(3) no
As2 C421 C422 C423 179.7(3) no
As2 C421 C426 C425 -179.8(3) no
As2 C431 C432 C433 175.3(3) no
As2 C431 C436 C435 -174.1(3) no
P1 Pd2 Pd1 P2 -136.58(3) no
P1 Pd2 Pd1 C112 49.29(9) no
P1 Pd2 As2 C411 47.8(1) no
P1 Pd2 As2 C421 -75.2(1) no
P1 Pd2 As2 C431 162.1(1) no
P1 Pd2 C212 C211 -66.6(4) no
P1 Pd2 C212 C213 118.2(4) no
P1 C111 C112 C113 -170.1(2) no
P1 C111 C116 F116 -10.2(5) no
P1 C111 C116 C115 169.9(3) no
P1 C121 C122 C123 -179.2(3) no
P1 C121 C126 C125 179.0(3) no
P1 C131 C132 C133 178.0(4) no
P1 C131 C136 C135 -178.7(3) no
P2 Pd1 Pd2 C212 48.93(9) no
P2 Pd1 As1 C311 -79.2(1) no
P2 Pd1 As1 C321 40.6(1) no
P2 Pd1 As1 C331 155.7(1) no
P2 Pd1 C112 C111 -74.1(4) no
P2 Pd1 C112 C113 116.2(3) no
P2 C211 C212 C213 -175.4(2) no
P2 C211 C216 F216 -5.9(5) no
P2 C211 C216 C215 174.4(3) no
P2 C221 C222 C223 174.6(3) no
P2 C221 C226 C225 -175.1(3) no
P2 C231 C232 C233 174.8(3) no
P2 C231 C236 C235 -175.3(3) no
F113 C113 C112 C111 -179.1(3) no
F113 C113 C114 F114 -0.8(5) no
F113 C113 C114 C115 175.6(3) no
F114 C114 C113 C112 -177.1(3) no
F114 C114 C115 F115 -0.8(6) no
F114 C114 C115 C116 177.9(3) no
F115 C115 C114 C113 -177.2(4) no
F115 C115 C116 F116 0.3(6) no
F115 C115 C116 C111 -179.8(4) no
F116 C116 C111 C112 174.5(3) no
F116 C116 C115 C114 -178.4(3) no
F213 C213 C212 C211 178.4(3) no
F213 C213 C214 F214 0.3(5) no
F213 C213 C214 C215 179.7(3) no
F214 C214 C213 C212 179.8(3) no
F214 C214 C215 F215 -2.1(5) no
F214 C214 C215 C216 179.5(3) no
F215 C215 C214 C213 178.5(3) no
F215 C215 C216 F216 4.3(5) no
F215 C215 C216 C211 -175.9(3) no
F216 C216 C211 C212 175.3(3) no
F216 C216 C215 C214 -177.2(3) no
C111 P1 Pd2 C212 -30.6(4) no
C111 P1 C121 C122 177.8(3) no
C111 P1 C121 C126 -0.4(3) no
C111 P1 C131 C132 -65.2(3) no
C111 P1 C131 C136 113.2(4) no
C111 C112 C113 C114 -2.9(5) no
C111 C116 C115 C114 1.5(6) no
C112 Pd1 Pd2 C212 -125.2(1) no
C112 Pd1 As1 C311 97.6(2) no
C112 Pd1 As1 C321 -142.5(1) no
C112 Pd1 As1 C331 -27.4(2) no
C112 Pd1 P2 C211 -33.5(4) no
C112 Pd1 P2 C221 79.7(4) no
C112 Pd1 P2 C231 -153.6(3) no
C112 C111 P1 C121 -97.9(3) no
C112 C111 P1 C131 153.5(2) no
C112 C111 C116 C115 -5.4(6) no
C112 C113 C114 C115 -0.7(6) no
C113 C112 C111 C116 5.9(5) no
C113 C114 C115 C116 1.5(6) no
C116 C111 P1 C121 86.4(3) no
C116 C111 P1 C131 -22.2(4) no
C121 P1 Pd2 C212 86.4(4) no
C121 P1 C131 C132 -175.4(3) no
C121 P1 C131 C136 2.9(4) no
C121 C122 C123 C124 1.1(7) no
C121 C126 C125 C124 -0.8(7) no
C122 C121 P1 C131 -73.5(3) no
C122 C121 C126 C125 0.7(6) no
C122 C123 C124 C125 -1.1(7) no
C123 C122 C121 C126 -0.8(6) no
C123 C124 C125 C126 1.0(7) no
C126 C121 P1 C131 108.2(3) no
C131 P1 Pd2 C212 -143.4(3) no
C131 C132 C133 C134 0.9(7) no
C131 C136 C135 C134 0.6(7) no
C132 C131 C136 C135 -0.4(6) no
C132 C133 C134 C135 -0.7(8) no
C133 C132 C131 C136 -0.4(6) no
C133 C134 C135 C136 -0.1(8) no
C211 P2 C221 C222 133.9(3) no
C211 P2 C221 C226 -51.3(3) no
C211 P2 C231 C232 138.4(3) no
C211 P2 C231 C236 -46.9(3) no
C211 C212 C213 C214 -1.1(5) no
C211 C216 C215 C214 2.5(6) no
C212 Pd2 As2 C411 -135.5(1) no
C212 Pd2 As2 C421 101.4(2) no
C212 Pd2 As2 C431 -21.2(1) no
C212 C211 P2 C221 -89.3(2) no
C212 C211 P2 C231 166.0(2) no
C212 C211 C216 C215 -4.4(5) no
C212 C213 C214 C215 -0.8(6) no
C213 C212 C211 C216 3.6(5) no
C213 C214 C215 C216 0.1(6) no
C216 C211 P2 C221 91.8(3) no
C216 C211 P2 C231 -12.9(4) no
C221 P2 C231 C232 30.8(3) no
C221 P2 C231 C236 -154.5(3) no
C221 C222 C223 C224 -0.7(6) no
C221 C226 C225 C224 1.7(6) no
C222 C221 P2 C231 -113.3(3) no
C222 C221 C226 C225 -0.2(5) no
C222 C223 C224 C225 2.2(7) no
C223 C222 C221 C226 -0.3(6) no
C223 C224 C225 C226 -2.7(7) no
C226 C221 P2 C231 61.5(3) no
C231 C232 C233 C234 0.3(6) no
C231 C236 C235 C234 0.9(6) no
C232 C231 C236 C235 -0.6(5) no
C232 C233 C234 C235 0.1(6) no
C233 C232 C231 C236 -0.0(5) no
C233 C234 C235 C236 -0.7(6) no
C311 As1 C321 C322 167.7(3) no
C311 As1 C321 C326 -9.3(4) no
C311 As1 C331 C332 -52.5(3) no
C311 As1 C331 C336 132.1(3) no
C311 C312 C313 C314 2.4(6) no
C311 C316 C315 C314 2.0(6) no
C312 C311 As1 C321 -106.5(3) no
C312 C311 As1 C331 149.9(3) no
C312 C311 C316 C315 1.0(6) no
C312 C313 C314 C315 0.6(7) no
C313 C312 C311 C316 -3.2(6) no
C313 C314 C315 C316 -2.8(7) no
C316 C311 As1 C321 72.5(3) no
C316 C311 As1 C331 -31.1(3) no
C321 As1 C331 C332 -158.3(3) no
C321 As1 C331 C336 26.2(3) no
C321 C322 C323 C324 1.5(6) no
C321 C326 C325 C324 -1.0(8) no
C322 C321 As1 C331 -88.3(3) no
C322 C321 C326 C325 1.5(7) no
C322 C323 C324 C325 -1.0(7) no
C323 C322 C321 C326 -1.8(6) no
C323 C324 C325 C326 0.7(8) no
C326 C321 As1 C331 94.6(4) no
C331 C332 C333 C334 -0.6(7) no
C331 C336 C335 C334 -0.8(7) no
C332 C331 C336 C335 0.3(6) no
C332 C333 C334 C335 0.1(9) no
C333 C332 C331 C336 0.4(6) no
C333 C334 C335 C336 0.6(9) no
C411 As2 C421 C422 -149.6(3) no
C411 As2 C421 C426 32.8(3) no
C411 As2 C431 C432 76.9(3) no
C411 As2 C431 C436 -109.8(3) no
C411 C412 C413 C414 -0.1(8) no
C411 C416 C415 C414 -1.6(6) no
C412 C411 As2 C421 -148.9(3) no
C412 C411 As2 C431 -44.8(3) no
C412 C411 C416 C415 2.2(6) no
C412 C413 C414 C415 0.7(8) no
C413 C412 C411 C416 -1.4(6) no
C413 C414 C415 C416 0.1(7) no
C416 C411 As2 C421 36.8(3) no
C416 C411 As2 C431 140.8(3) no
C421 As2 C431 C432 -179.3(3) no
C421 As2 C431 C436 -6.0(3) no
C421 C422 C423 C424 1.2(6) no
C421 C426 C425 C424 -1.0(7) no
C422 C421 As2 C431 105.7(3) no
C422 C421 C426 C425 2.6(6) no
C422 C423 C424 C425 0.4(7) no
C423 C422 C421 C426 -2.7(6) no
C423 C424 C425 C426 -0.5(7) no
C426 C421 As2 C431 -71.9(3) no
C431 C432 C433 C434 -1.2(6) no
C431 C436 C435 C434 -0.6(6) no
C432 C431 C436 C435 -0.9(5) no
C432 C433 C434 C435 -0.3(6) no
C433 C432 C431 C436 1.8(5) no
C433 C434 C435 C436 1.2(6) no
